data_4104459
loop_
_publ_author_name
'Antje Meltzer'
'Carsten Pr\"asang'
'Matthias Driess'

_publ_contact_author_address
;Technische Universit\"at Berlin,
Institute of Chemistry
Strasse des 17. Juni 136, D-10623 Berlin, Germany
;
_publ_contact_author_email matthias.driess@tu-berlin.de
_publ_contact_author_fax +49(0)30-314-29732
_publ_contact_author_name 'Matthias Driess'
_publ_contact_author_phone +49(0)30-314-29731
_publ_section_title
;
 Diketiminate Silicon(II) and Related NHSi Ligands Generated in the
 Coordination Sphere of Nickel(0)
;
_journal_name_full 'Journal of the American Chemical Society'
_journal_page_first 7232
_journal_page_last 7233
_journal_paper_doi 10.1021/ja9026727
_journal_volume 131
_journal_year 2009
_chemical_formula_moiety 'C107 H88 B2 F30 N4 Ni2 O6 Si2'
_chemical_formula_sum 'C107 H88 B2 F30 N4 Ni2 O6 Si2'
_chemical_formula_weight 2291.03
_chemical_name_common '(C6F5)3B-LSi=Ni(CO)3 * 1/2 toluene'
_chemical_name_systematic
; 
 ? 
;
_space_group_IT_number 2
_symmetry_cell_setting triclinic
_symmetry_space_group_name_Hall '-P 1'
_symmetry_space_group_name_H-M 'P -1'
_atom_sites_solution_hydrogens geom
_atom_sites_solution_primary direct
_atom_sites_solution_secondary difmap
_audit_creation_method
;
CrysAlis RED, Oxford Diffraction Ltd.,
Version 1.171.32.24 (release 21-04-2008 CrysAlis171 .NET)
(compiled Apr 21 2008,18:23:10)
;
_cell_angle_alpha 64.292(3)
_cell_angle_beta 71.710(3)
_cell_angle_gamma 87.140(2)
_cell_formula_units_Z 2
_cell_length_a 14.6855(3)
_cell_length_b 20.2466(7)
_cell_length_c 20.5691(7)
_cell_measurement_reflns_used 12909
_cell_measurement_temperature 150(2)
_cell_measurement_theta_max 32.3719
_cell_measurement_theta_min 2.9269
_cell_volume 5205.4(3)
_computing_cell_refinement
;
CrysAlis RED, Oxford Diffraction Ltd.,
Version 1.171.32.24 (release 21-04-2008 CrysAlis171 .NET)
(compiled Apr 21 2008,18:23:10)
;
_computing_data_collection
;
CrysAlis CCD, Oxford Diffraction Ltd.,
Version 1.171.32.24 (release 21-04-2008 CrysAlis171 .NET)
(compiled Apr 21 2008,18:23:10)
;
_computing_data_reduction
;
CrysAlis RED, Oxford Diffraction Ltd.,
Version 1.171.32.24 (release 21-04-2008 CrysAlis171 .NET)
(compiled Apr 21 2008,18:23:10)
;
_computing_publication_material 'SHELXL-97 (Sheldrick, 1997)'
_computing_structure_refinement 'SHELXL-97 (Sheldrick, 1997)'
_computing_structure_solution 'SHELXS-97 (Sheldrick, 1990)'
_diffrn_ambient_temperature 150(2)
_diffrn_detector_area_resol_mean 16.3031
_diffrn_measured_fraction_theta_full 0.992
_diffrn_measured_fraction_theta_max 0.992
_diffrn_measurement_device_type 'Oxford Diffraction Xcalibur S Sapphire'
_diffrn_measurement_method \w
_diffrn_radiation_monochromator graphite
_diffrn_radiation_source 'Enhance (Mo) X-ray Source'
_diffrn_radiation_type MoK\a
_diffrn_radiation_wavelength 0.71073
_diffrn_reflns_av_R_equivalents 0.0435
_diffrn_reflns_av_sigmaI/netI 0.0883
_diffrn_reflns_limit_h_max 17
_diffrn_reflns_limit_h_min -17
_diffrn_reflns_limit_k_max 22
_diffrn_reflns_limit_k_min -24
_diffrn_reflns_limit_l_max 24
_diffrn_reflns_limit_l_min -24
_diffrn_reflns_number 42859
_diffrn_reflns_theta_full 25.00
_diffrn_reflns_theta_max 25.00
_diffrn_reflns_theta_min 2.94
_exptl_absorpt_coefficient_mu 0.495
_exptl_absorpt_correction_T_max 0.9430
_exptl_absorpt_correction_T_min 0.9075
_exptl_absorpt_correction_type multi-scan
_exptl_absorpt_process_details
;
CrysAlis RED, Oxford Diffraction Ltd.,
Version 1.171.32.24 (release 21-04-2008 CrysAlis171 .NET)
(compiled Apr 21 2008,18:23:10)
empirical absorption correction using spherical harmonics,
 implemented in SCALE3 ABSPACK scaling algorithm.
;
_exptl_crystal_colour yellow
_exptl_crystal_density_diffrn 1.462
_exptl_crystal_description block
_exptl_crystal_F_000 2340
_exptl_crystal_size_max 0.20
_exptl_crystal_size_mid 0.15
_exptl_crystal_size_min 0.12
_refine_diff_density_max 0.997
_refine_diff_density_min -0.619
_refine_diff_density_rms 0.063
_refine_ls_extinction_method none
_refine_ls_goodness_of_fit_ref 1.073
_refine_ls_hydrogen_treatment constr
_refine_ls_matrix_type full
_refine_ls_number_parameters 1396
_refine_ls_number_reflns 18200
_refine_ls_number_restraints 882
_refine_ls_restrained_S_all 1.177
_refine_ls_R_factor_all 0.1135
_refine_ls_R_factor_gt 0.0603
_refine_ls_shift/su_max 0.001
_refine_ls_shift/su_mean 0.000
_refine_ls_structure_factor_coef Fsqd
_refine_ls_weighting_details 'calc w=1/[\s^2^(Fo^2^)+(0.0532P)^2^+0.0000P] where P=(Fo^2^+2Fc^2^)/3'
_refine_ls_weighting_scheme calc
_refine_ls_wR_factor_gt 0.1148
_refine_ls_wR_factor_ref 0.1271
_reflns_number_gt 11431
_reflns_number_total 18200
_reflns_threshold_expression >2sigma(I)
_cod_data_source_file ja9026727_si_004.cif
_cod_data_source_block m27
_cod_database_code 4104459

loop_
_symmetry_equiv_pos_as_xyz
'x, y, z'
'-x, -y, -z'

loop_
_atom_site_label
_atom_site_type_symbol
_atom_site_fract_x
_atom_site_fract_y
_atom_site_fract_z
_atom_site_U_iso_or_equiv
_atom_site_adp_type
_atom_site_occupancy
_atom_site_symmetry_multiplicity
_atom_site_calc_flag
_atom_site_refinement_flags
Ni1A Ni 1.02464(4) 0.56107(4) 0.19189(4) 0.04296(19) Uani 1 1 d .
Si1A Si 0.88333(8) 0.60227(7) 0.20509(8) 0.0285(3) Uani 1 1 d .
N1A N 0.7764(2) 0.57026(17) 0.20157(18) 0.0188(8) Uani 1 1 d .
N2A N 0.8395(2) 0.67625(18) 0.22458(19) 0.0244(8) Uani 1 1 d .
C1A C 0.6086(2) 0.5618(2) 0.2039(2) 0.0190(7) Uani 1 1 d U
H1A1 H 0.6042 0.5085 0.2378 0.023 Uiso 1 1 calc R
H1A2 H 0.6281 0.5671 0.1511 0.023 Uiso 1 1 calc R
C2A C 0.6896(2) 0.5986(2) 0.2099(2) 0.0190(7) Uani 1 1 d U
C3A C 0.6795(3) 0.6610(2) 0.2230(2) 0.0200(7) Uani 1 1 d U
H3A H 0.6187 0.6802 0.2267 0.024 Uiso 1 1 calc R
C4A C 0.7487(3) 0.6978(2) 0.2313(2) 0.0215(8) Uani 1 1 d U
C5A C 0.7243(3) 0.7625(2) 0.2475(3) 0.0277(9) Uani 1 1 d U
H5A1 H 0.7256 0.7508 0.2986 0.041 Uiso 1 1 calc R
H5A2 H 0.6597 0.7745 0.2447 0.041 Uiso 1 1 calc R
H5A3 H 0.7714 0.8048 0.2097 0.041 Uiso 1 1 calc R
C6A C 0.7902(3) 0.5066(2) 0.1842(2) 0.0189(7) Uani 1 1 d U
C7A C 0.8239(3) 0.5200(2) 0.1077(2) 0.0236(7) Uani 1 1 d U
C8A C 0.8486(3) 0.4596(2) 0.0927(2) 0.0257(8) Uani 1 1 d U
H8A H 0.8739 0.4668 0.0413 0.031 Uiso 1 1 calc R
C9A C 0.8373(3) 0.3899(2) 0.1505(2) 0.0267(8) Uani 1 1 d U
H9A H 0.8561 0.3496 0.1389 0.032 Uiso 1 1 calc R
C10A C 0.7990(3) 0.3779(2) 0.2252(2) 0.0257(8) Uani 1 1 d U
H10A H 0.7890 0.3289 0.2646 0.031 Uiso 1 1 calc R
C11A C 0.7744(3) 0.4358(2) 0.2448(2) 0.0208(7) Uani 1 1 d U
C12A C 0.8305(3) 0.5952(2) 0.0419(2) 0.0313(9) Uani 1 1 d U
H12A H 0.7943 0.6277 0.0641 0.038 Uiso 1 1 calc R
C13A C 0.7833(3) 0.5923(3) -0.0130(3) 0.0498(13) Uani 1 1 d U
H13A H 0.8199 0.5635 -0.0386 0.075 Uiso 1 1 calc R
H13B H 0.7826 0.6424 -0.0512 0.075 Uiso 1 1 calc R
H13C H 0.7171 0.5690 0.0153 0.075 Uiso 1 1 calc R
C14A C 0.9339(3) 0.6309(3) -0.0015(3) 0.0557(14) Uani 1 1 d U
H14A H 0.9584 0.6438 0.0311 0.084 Uiso 1 1 calc R
H14B H 0.9354 0.6756 -0.0475 0.084 Uiso 1 1 calc R
H14C H 0.9743 0.5964 -0.0161 0.084 Uiso 1 1 calc R
C15A C 0.7293(3) 0.4192(2) 0.3288(2) 0.0252(8) Uani 1 1 d U
H15A H 0.6989 0.4640 0.3307 0.030 Uiso 1 1 calc R
C16A C 0.6503(3) 0.3553(2) 0.3717(2) 0.0332(10) Uani 1 1 d U
H16A H 0.6793 0.3092 0.3777 0.050 Uiso 1 1 calc R
H16B H 0.6056 0.3629 0.3429 0.050 Uiso 1 1 calc R
H16C H 0.6153 0.3525 0.4221 0.050 Uiso 1 1 calc R
C17A C 0.8032(3) 0.4036(3) 0.3702(2) 0.0355(10) Uani 1 1 d U
H17A H 0.8372 0.3618 0.3664 0.053 Uiso 1 1 calc R
H17B H 0.7704 0.3916 0.4240 0.053 Uiso 1 1 calc R
H17C H 0.8495 0.4472 0.3468 0.053 Uiso 1 1 calc R
C18A C 0.9098(3) 0.7167(3) 0.2361(3) 0.0342(8) Uani 1 1 d U
C19A C 0.9755(3) 0.7720(3) 0.1729(3) 0.0368(8) Uani 1 1 d U
C20A C 1.0449(3) 0.8043(3) 0.1865(3) 0.0400(9) Uani 1 1 d U
H20A H 1.0912 0.8421 0.1446 0.048 Uiso 1 1 calc R
C21A C 1.0482(3) 0.7831(3) 0.2578(3) 0.0411(9) Uani 1 1 d U
H21A H 1.0976 0.8050 0.2650 0.049 Uiso 1 1 calc R
C22A C 0.9810(3) 0.7305(3) 0.3194(3) 0.0418(9) Uani 1 1 d U
H22A H 0.9831 0.7178 0.3691 0.050 Uiso 1 1 calc R
C23A C 0.9094(3) 0.6950(3) 0.3110(3) 0.0403(8) Uani 1 1 d U
C24A C 0.9739(3) 0.8004(3) 0.0922(3) 0.0454(10) Uani 1 1 d U
H24A H 0.9195 0.7719 0.0932 0.055 Uiso 1 1 calc R
C25A C 0.9573(3) 0.8810(3) 0.0597(3) 0.0542(13) Uani 1 1 d U
H25A H 0.8960 0.8878 0.0919 0.081 Uiso 1 1 calc R
H25B H 0.9551 0.8974 0.0079 0.081 Uiso 1 1 calc R
H25C H 1.0099 0.9101 0.0582 0.081 Uiso 1 1 calc R
C26A C 1.0682(4) 0.7895(3) 0.0393(3) 0.0710(16) Uani 1 1 d U
H26A H 1.1215 0.8215 0.0329 0.106 Uiso 1 1 calc R
H26B H 1.0613 0.8022 -0.0105 0.106 Uiso 1 1 calc R
H26C H 1.0816 0.7380 0.0620 0.106 Uiso 1 1 calc R
C27A C 0.8360(3) 0.6359(3) 0.3815(3) 0.0475(10) Uani 1 1 d U
H27A H 0.7802 0.6281 0.3667 0.057 Uiso 1 1 calc R
C28A C 0.7981(4) 0.6576(3) 0.4464(3) 0.0636(14) Uani 1 1 d U
H28A H 0.8512 0.6633 0.4634 0.095 Uiso 1 1 calc R
H28B H 0.7489 0.6193 0.4889 0.095 Uiso 1 1 calc R
H28C H 0.7696 0.7044 0.4287 0.095 Uiso 1 1 calc R
C29A C 0.8804(4) 0.5626(3) 0.4097(3) 0.0682(15) Uani 1 1 d U
H29A H 0.9336 0.5684 0.4267 0.102 Uiso 1 1 calc R
H29B H 0.9048 0.5482 0.3681 0.102 Uiso 1 1 calc R
H29C H 0.8311 0.5244 0.4524 0.102 Uiso 1 1 calc R
C31A C 1.0139(3) 0.4620(3) 0.2255(4) 0.0544(13) Uani 1 1 d U
C32A C 1.0829(4) 0.5899(4) 0.2414(5) 0.0846(17) Uani 1 1 d U
C33A C 1.0997(4) 0.5928(4) 0.0960(4) 0.0660(16) Uani 1 1 d U
O1A O 1.0131(2) 0.4006(2) 0.2423(2) 0.0660(11) Uani 1 1 d U
O2A O 1.1215(3) 0.6073(3) 0.2729(3) 0.0981(15) Uani 1 1 d U
O3A O 1.1505(3) 0.6081(3) 0.0351(3) 0.0810(13) Uani 1 1 d U
B1A B 0.4976(3) 0.5872(3) 0.2234(3) 0.0203(7) Uani 1 1 d U
C40A C 0.4833(3) 0.6706(2) 0.1632(2) 0.0199(7) Uani 1 1 d U
C41A C 0.3959(3) 0.7008(2) 0.1776(2) 0.0239(7) Uani 1 1 d U
C42A C 0.3743(3) 0.7665(2) 0.1282(2) 0.0268(7) Uani 1 1 d U
C43A C 0.4420(3) 0.8070(2) 0.0583(3) 0.0299(8) Uani 1 1 d U
C44A C 0.5286(3) 0.7797(2) 0.0395(3) 0.0283(8) Uani 1 1 d U
C45A C 0.5474(3) 0.7133(2) 0.0911(2) 0.0236(7) Uani 1 1 d U
C50A C 0.4243(3) 0.5340(2) 0.2128(2) 0.0224(7) Uani 1 1 d U
C51A C 0.3315(3) 0.5034(2) 0.2617(2) 0.0247(7) Uani 1 1 d U
C52A C 0.2704(3) 0.4653(2) 0.2478(3) 0.0286(8) Uani 1 1 d U
C53A C 0.2996(3) 0.4557(2) 0.1830(3) 0.0284(7) Uani 1 1 d U
C54A C 0.3904(3) 0.4845(2) 0.1321(3) 0.0287(7) Uani 1 1 d U
C55A C 0.4482(3) 0.5225(2) 0.1485(2) 0.0259(7) Uani 1 1 d U
C60A C 0.4649(3) 0.5731(2) 0.3134(2) 0.0217(7) Uani 1 1 d U
C61A C 0.4485(3) 0.6251(2) 0.3416(2) 0.0238(7) Uani 1 1 d U
C62A C 0.4182(3) 0.6083(2) 0.4185(2) 0.0276(7) Uani 1 1 d U
C63A C 0.4049(3) 0.5369(3) 0.4718(2) 0.0294(8) Uani 1 1 d U
C64A C 0.4247(3) 0.4826(2) 0.4475(2) 0.0285(8) Uani 1 1 d U
C65A C 0.4527(3) 0.5017(2) 0.3709(2) 0.0240(7) Uani 1 1 d U
F1A F 0.32502(14) 0.66284(13) 0.24444(13) 0.0301(6) Uani 1 1 d U
F2A F 0.28782(16) 0.79116(14) 0.14772(15) 0.0434(7) Uani 1 1 d U
F3A F 0.42258(18) 0.87085(14) 0.00836(15) 0.0477(7) Uani 1 1 d U
F4A F 0.59361(17) 0.81685(14) -0.03032(14) 0.0404(6) Uani 1 1 d U
F5A F 0.63328(15) 0.69009(13) 0.06556(13) 0.0328(6) Uani 1 1 d U
F11A F 0.29383(14) 0.50938(13) 0.32755(13) 0.0318(6) Uani 1 1 d U
F12A F 0.18174(15) 0.43704(14) 0.29842(15) 0.0397(6) Uani 1 1 d U
F13A F 0.24026(16) 0.41829(14) 0.16910(15) 0.0412(6) Uani 1 1 d U
F14A F 0.41985(17) 0.47561(15) 0.06811(14) 0.0437(7) Uani 1 1 d U
F15A F 0.53501(15) 0.55246(14) 0.09255(13) 0.0321(6) Uani 1 1 d U
F21A F 0.46198(15) 0.69817(12) 0.29351(13) 0.0276(5) Uani 1 1 d U
F22A F 0.40326(18) 0.66288(14) 0.44041(14) 0.0409(6) Uani 1 1 d U
F23A F 0.37427(17) 0.51911(15) 0.54685(13) 0.0414(6) Uani 1 1 d U
F24A F 0.41655(17) 0.41188(14) 0.49928(14) 0.0391(6) Uani 1 1 d U
F25A F 0.46643(15) 0.44425(12) 0.35249(13) 0.0298(6) Uani 1 1 d U
Ni1B Ni 0.58781(4) 0.07260(3) 0.30868(4) 0.03494(17) Uani 1 1 d .
Si1B Si 0.46421(8) 0.10029(6) 0.26928(7) 0.0222(3) Uani 1 1 d .
N1B N 0.3650(2) 0.04564(17) 0.28127(18) 0.0209(6) Uani 1 1 d U
N2B N 0.4306(2) 0.18674(17) 0.21687(18) 0.0185(6) Uani 1 1 d U
C1B C 0.2090(3) 0.0130(2) 0.2739(2) 0.0227(7) Uani 1 1 d U
H1B1 H 0.1807 -0.0101 0.3302 0.027 Uiso 1 1 calc R
H1B2 H 0.2360 -0.0263 0.2594 0.027 Uiso 1 1 calc R
C2B C 0.2912(3) 0.0680(2) 0.2516(2) 0.0199(7) Uani 1 1 d U
C3B C 0.2930(3) 0.1418(2) 0.2038(2) 0.0201(7) Uani 1 1 d U
H3B H 0.2452 0.1545 0.1793 0.024 Uiso 1 1 calc R
C4B C 0.3567(3) 0.1990(2) 0.1878(2) 0.0200(7) Uani 1 1 d U
C5B C 0.3412(3) 0.2758(2) 0.1389(2) 0.0272(10) Uani 1 1 d U
H5B1 H 0.3514 0.3086 0.1603 0.041 Uiso 1 1 calc R
H5B2 H 0.2752 0.2769 0.1372 0.041 Uiso 1 1 calc R
H5B3 H 0.3869 0.2924 0.0871 0.041 Uiso 1 1 calc R
C6B C 0.3644(3) -0.0322(2) 0.3325(2) 0.0263(7) Uani 1 1 d U
C7B C 0.4116(3) -0.0782(2) 0.2998(3) 0.0342(8) Uani 1 1 d U
C8B C 0.4177(3) -0.1497(3) 0.3506(3) 0.0420(9) Uani 1 1 d U
H8B H 0.4500 -0.1824 0.3311 0.050 Uiso 1 1 calc R
C9B C 0.3786(4) -0.1742(3) 0.4275(3) 0.0467(9) Uani 1 1 d U
H9B H 0.3843 -0.2235 0.4604 0.056 Uiso 1 1 calc R
C10B C 0.3311(3) -0.1291(3) 0.4584(3) 0.0416(9) Uani 1 1 d U
H10B H 0.3039 -0.1476 0.5123 0.050 Uiso 1 1 calc R
C11B C 0.3224(3) -0.0562(2) 0.4113(2) 0.0326(8) Uani 1 1 d U
C12B C 0.4530(3) -0.0522(3) 0.2142(3) 0.0432(9) Uani 1 1 d U
H12B H 0.4276 -0.0041 0.1893 0.052 Uiso 1 1 calc R
C13B C 0.5607(4) -0.0390(4) 0.1858(3) 0.0730(15) Uani 1 1 d U
H13D H 0.5876 -0.0839 0.2132 0.109 Uiso 1 1 calc R
H13E H 0.5804 0.0012 0.1945 0.109 Uiso 1 1 calc R
H13F H 0.5845 -0.0256 0.1311 0.109 Uiso 1 1 calc R
C14B C 0.4214(4) -0.1058(3) 0.1888(3) 0.0545(13) Uani 1 1 d U
H14D H 0.4478 -0.1529 0.2105 0.082 Uiso 1 1 calc R
H14E H 0.4454 -0.0849 0.1330 0.082 Uiso 1 1 calc R
H14F H 0.3509 -0.1138 0.2068 0.082 Uiso 1 1 calc R
C15B C 0.2696(3) -0.0072(3) 0.4463(3) 0.0367(9) Uani 1 1 d U
H15B H 0.2626 0.0398 0.4040 0.044 Uiso 1 1 calc R
C16B C 0.3247(3) 0.0122(3) 0.4884(3) 0.0421(11) Uani 1 1 d U
H16D H 0.3355 -0.0332 0.5286 0.063 Uiso 1 1 calc R
H16E H 0.2872 0.0426 0.5113 0.063 Uiso 1 1 calc R
H16F H 0.3870 0.0395 0.4524 0.063 Uiso 1 1 calc R
C17B C 0.1684(3) -0.0428(3) 0.5007(3) 0.0527(13) Uani 1 1 d U
H17D H 0.1349 -0.0590 0.4750 0.079 Uiso 1 1 calc R
H17E H 0.1323 -0.0068 0.5156 0.079 Uiso 1 1 calc R
H17F H 0.1734 -0.0853 0.5462 0.079 Uiso 1 1 calc R
C18B C 0.4841(3) 0.2508(2) 0.2086(2) 0.0212(7) Uani 1 1 d U
C19B C 0.4524(3) 0.2709(2) 0.2685(2) 0.0256(7) Uani 1 1 d U
C20B C 0.5013(3) 0.3349(2) 0.2573(2) 0.0276(8) Uani 1 1 d U
H20B H 0.4814 0.3520 0.2955 0.033 Uiso 1 1 calc R
C21B C 0.5771(3) 0.3731(2) 0.1924(2) 0.0297(8) Uani 1 1 d U
H21B H 0.6090 0.4160 0.1864 0.036 Uiso 1 1 calc R
C22B C 0.6076(3) 0.3504(2) 0.1359(3) 0.0294(8) Uani 1 1 d U
H22B H 0.6615 0.3771 0.0921 0.035 Uiso 1 1 calc R
C23B C 0.5610(3) 0.2890(2) 0.1418(2) 0.0255(7) Uani 1 1 d U
C24B C 0.3695(3) 0.2291(3) 0.3416(2) 0.0304(8) Uani 1 1 d U
H24B H 0.3657 0.1769 0.3492 0.036 Uiso 1 1 calc R
C25B C 0.3857(4) 0.2271(3) 0.4115(3) 0.0497(12) Uani 1 1 d U
H25D H 0.4484 0.2094 0.4140 0.074 Uiso 1 1 calc R
H25E H 0.3346 0.1938 0.4573 0.074 Uiso 1 1 calc R
H25F H 0.3844 0.2767 0.4085 0.074 Uiso 1 1 calc R
C26B C 0.2737(3) 0.2562(3) 0.3366(3) 0.0543(13) Uani 1 1 d U
H26D H 0.2726 0.3063 0.3324 0.081 Uiso 1 1 calc R
H26E H 0.2223 0.2236 0.3825 0.081 Uiso 1 1 calc R
H26F H 0.2638 0.2564 0.2916 0.081 Uiso 1 1 calc R
C27B C 0.5936(3) 0.2673(3) 0.0768(3) 0.0339(9) Uani 1 1 d U
H27B H 0.5425 0.2307 0.0856 0.041 Uiso 1 1 calc R
C28B C 0.6857(4) 0.2307(3) 0.0753(3) 0.0579(14) Uani 1 1 d U
H28D H 0.7346 0.2626 0.0744 0.087 Uiso 1 1 calc R
H28E H 0.7087 0.2223 0.0296 0.087 Uiso 1 1 calc R
H28F H 0.6736 0.1834 0.1209 0.087 Uiso 1 1 calc R
C29B C 0.6052(3) 0.3336(3) -0.0003(3) 0.0417(11) Uani 1 1 d U
H29D H 0.5445 0.3562 0.0015 0.063 Uiso 1 1 calc R
H29E H 0.6221 0.3171 -0.0405 0.063 Uiso 1 1 calc R
H29F H 0.6564 0.3698 -0.0111 0.063 Uiso 1 1 calc R
C31B C 0.6173(4) 0.1439(3) 0.3316(3) 0.0509(13) Uani 1 1 d U
C32B C 0.6925(4) 0.0665(3) 0.2387(4) 0.0610(14) Uani 1 1 d U
C33B C 0.5607(4) -0.0181(3) 0.3889(3) 0.0593(14) Uani 1 1 d U
O1B O 0.6377(3) 0.1884(2) 0.3451(2) 0.0616(10) Uani 1 1 d U
O2B O 0.7614(3) 0.0607(2) 0.1956(3) 0.0817(13) Uani 1 1 d U
O3B O 0.5468(3) -0.0739(2) 0.4384(2) 0.0779(12) Uani 1 1 d U
B1B B 0.1197(3) 0.0423(3) 0.2382(3) 0.0260(7) Uani 1 1 d U
C40B C 0.0611(3) 0.1055(2) 0.2614(2) 0.0278(7) Uani 1 1 d U
C41B C 0.0700(3) 0.1252(2) 0.3160(3) 0.0304(8) Uani 1 1 d U
C42B C 0.0106(3) 0.1703(3) 0.3416(3) 0.0354(8) Uani 1 1 d U
C43B C -0.0626(3) 0.1985(3) 0.3126(3) 0.0391(9) Uani 1 1 d U
C44B C -0.0746(3) 0.1806(3) 0.2584(3) 0.0377(8) Uani 1 1 d U
C45B C -0.0141(3) 0.1359(2) 0.2348(3) 0.0311(8) Uani 1 1 d U
C50B C 0.1659(3) 0.0683(2) 0.1456(2) 0.0283(7) Uani 1 1 d U
C51B C 0.1755(3) 0.1384(3) 0.0862(3) 0.0333(8) Uani 1 1 d U
C52B C 0.2154(3) 0.1544(3) 0.0097(3) 0.0426(9) Uani 1 1 d U
C53B C 0.2527(3) 0.1007(3) -0.0106(3) 0.0467(9) Uani 1 1 d U
C54B C 0.2466(3) 0.0314(3) 0.0444(3) 0.0440(9) Uani 1 1 d U
C55B C 0.2046(3) 0.0161(3) 0.1199(3) 0.0347(8) Uani 1 1 d U
C60B C 0.0295(3) -0.0243(2) 0.2770(3) 0.0288(7) Uani 1 1 d U
C61B C -0.0136(3) -0.0596(3) 0.3555(3) 0.0357(8) Uani 1 1 d U
C62B C -0.0987(3) -0.1065(3) 0.3935(3) 0.0439(9) Uani 1 1 d U
C63B C -0.1460(3) -0.1180(3) 0.3510(3) 0.0451(9) Uani 1 1 d U
C64B C -0.1078(3) -0.0857(3) 0.2738(3) 0.0383(8) Uani 1 1 d U
C65B C -0.0221(3) -0.0406(2) 0.2383(3) 0.0326(8) Uani 1 1 d U
F1B F 0.13717(16) 0.09883(13) 0.35106(13) 0.0338(6) Uani 1 1 d U
F2B F 0.02401(19) 0.18577(15) 0.39584(15) 0.0474(7) Uani 1 1 d U
F3B F -0.12256(19) 0.23958(15) 0.33995(17) 0.0557(8) Uani 1 1 d U
F4B F -0.14783(18) 0.20655(15) 0.23030(16) 0.0504(7) Uani 1 1 d U
F5B F -0.03273(16) 0.11996(13) 0.18230(14) 0.0376(6) Uani 1 1 d U
F11B F 0.14557(17) 0.19639(13) 0.10091(14) 0.0375(6) Uani 1 1 d U
F12B F 0.2177(2) 0.22367(16) -0.04383(15) 0.0591(8) Uani 1 1 d U
F13B F 0.2929(2) 0.1172(2) -0.08553(16) 0.0750(9) Uani 1 1 d U
F14B F 0.2806(2) -0.02327(19) 0.02511(17) 0.0680(9) Uani 1 1 d U
F15B F 0.19765(17) -0.05515(14) 0.17112(14) 0.0374(6) Uani 1 1 d U
F21B F 0.02505(17) -0.04744(15) 0.40163(14) 0.0436(7) Uani 1 1 d U
F22B F -0.13502(19) -0.13769(17) 0.47006(17) 0.0644(9) Uani 1 1 d U
F23B F -0.23070(19) -0.16170(17) 0.38653(19) 0.0688(9) Uani 1 1 d U
F24B F -0.15408(18) -0.09692(16) 0.23171(17) 0.0555(8) Uani 1 1 d U
F25B F 0.00763(16) -0.01083(14) 0.16172(14) 0.0393(6) Uani 1 1 d U
C6S C 0.0878(6) 0.6313(5) 0.4735(5) 0.1033(15) Uani 1 1 d U
H6S H 0.0599 0.5817 0.4981 0.124 Uiso 1 1 calc R
C2S C 0.0921(6) 0.7599(5) 0.4582(5) 0.1015(15) Uani 1 1 d U
H2S H 0.0650 0.7957 0.4749 0.122 Uiso 1 1 calc R
C5S C 0.1648(6) 0.6591(5) 0.4121(5) 0.1035(16) Uani 1 1 d U
H5S H 0.1939 0.6251 0.3933 0.124 Uiso 1 1 calc R
C1S C 0.0498(7) 0.6912(6) 0.4992(5) 0.1044(16) Uani 1 1 d U
C3S C 0.1724(6) 0.7835(5) 0.3932(5) 0.1027(15) Uani 1 1 d U
H3S H 0.2007 0.8331 0.3651 0.123 Uiso 1 1 calc R
C4S C 0.2077(6) 0.7273(5) 0.3727(5) 0.1065(16) Uani 1 1 d U
H4S H 0.2637 0.7383 0.3295 0.128 Uiso 1 1 calc R
C7S C -0.0233(7) 0.6630(6) 0.5576(5) 0.167(4) Uani 1 1 d U
H7S1 H -0.0096 0.6628 0.6014 0.250 Uiso 1 1 calc R
H7S2 H -0.0398 0.6124 0.5679 0.250 Uiso 1 1 calc R
H7S3 H -0.0776 0.6920 0.5492 0.250 Uiso 1 1 calc R

loop_
_atom_site_aniso_label
_atom_site_aniso_U_11
_atom_site_aniso_U_22
_atom_site_aniso_U_33
_atom_site_aniso_U_23
_atom_site_aniso_U_13
_atom_site_aniso_U_12
Ni1A 0.0229(3) 0.0388(4) 0.0809(5) -0.0349(4) -0.0231(3) 0.0099(3)
Si1A 0.0196(6) 0.0258(8) 0.0493(9) -0.0217(7) -0.0160(6) 0.0059(5)
N1A 0.0171(16) 0.017(2) 0.025(2) -0.0112(17) -0.0080(15) 0.0031(14)
N2A 0.0196(17) 0.024(2) 0.038(2) -0.0171(18) -0.0144(16) 0.0010(15)
C1A 0.0194(13) 0.0216(15) 0.0237(14) -0.0146(12) -0.0103(12) 0.0045(12)
C2A 0.0174(14) 0.0203(15) 0.0229(15) -0.0111(13) -0.0095(12) 0.0049(12)
C3A 0.0187(14) 0.0202(16) 0.0253(15) -0.0117(13) -0.0103(13) 0.0042(13)
C4A 0.0212(16) 0.0195(17) 0.0280(17) -0.0125(14) -0.0105(14) 0.0033(14)
C5A 0.028(2) 0.026(2) 0.037(2) -0.0185(19) -0.0137(18) 0.0027(17)
C6A 0.0177(13) 0.0205(15) 0.0275(14) -0.0155(12) -0.0125(12) 0.0064(12)
C7A 0.0220(13) 0.0255(14) 0.0276(14) -0.0131(12) -0.0122(12) 0.0081(12)
C8A 0.0268(14) 0.0278(16) 0.0265(15) -0.0155(13) -0.0096(13) 0.0089(13)
C9A 0.0295(15) 0.0252(16) 0.0301(15) -0.0170(13) -0.0094(14) 0.0085(13)
C10A 0.0264(15) 0.0230(15) 0.0302(15) -0.0133(13) -0.0106(13) 0.0069(13)
C11A 0.0214(13) 0.0217(14) 0.0271(13) -0.0151(11) -0.0123(12) 0.0072(11)
C12A 0.0292(16) 0.0297(17) 0.0309(17) -0.0115(14) -0.0084(14) 0.0125(14)
C13A 0.049(3) 0.052(3) 0.037(3) -0.009(2) -0.018(2) 0.020(2)
C14A 0.043(2) 0.043(3) 0.048(3) 0.000(2) -0.003(2) 0.006(2)
C15A 0.0297(16) 0.0253(17) 0.0263(16) -0.0146(14) -0.0125(14) 0.0080(13)
C16A 0.040(2) 0.034(3) 0.023(2) -0.0099(19) -0.0106(19) 0.0041(19)
C17A 0.040(2) 0.043(3) 0.029(2) -0.017(2) -0.0161(19) 0.002(2)
C18A 0.0297(15) 0.0322(17) 0.0574(18) -0.0275(14) -0.0243(14) 0.0040(13)
C19A 0.0303(14) 0.0352(16) 0.0579(17) -0.0283(14) -0.0192(14) 0.0013(12)
C20A 0.0322(16) 0.0352(17) 0.0620(19) -0.0254(16) -0.0210(15) 0.0005(14)
C21A 0.0354(16) 0.0358(18) 0.0640(19) -0.0235(16) -0.0288(15) -0.0004(14)
C22A 0.0397(16) 0.0369(18) 0.0609(19) -0.0216(15) -0.0316(15) 0.0012(14)
C23A 0.0393(15) 0.0360(16) 0.0588(17) -0.0227(14) -0.0298(14) 0.0011(13)
C24A 0.0390(17) 0.0445(19) 0.058(2) -0.0275(17) -0.0146(16) -0.0054(16)
C25A 0.045(3) 0.059(3) 0.055(3) -0.020(3) -0.018(2) -0.003(2)
C26A 0.072(3) 0.057(3) 0.068(3) -0.032(3) 0.007(3) -0.003(3)
C27A 0.0517(18) 0.044(2) 0.058(2) -0.0200(17) -0.0340(16) -0.0050(16)
C28A 0.066(3) 0.064(3) 0.062(3) -0.023(3) -0.025(3) -0.013(3)
C29A 0.079(3) 0.049(3) 0.067(3) -0.010(3) -0.033(3) -0.002(3)
C31A 0.032(2) 0.045(3) 0.104(4) -0.043(3) -0.031(2) 0.013(2)
C32A 0.051(3) 0.101(4) 0.182(5) -0.110(4) -0.078(3) 0.047(3)
C33A 0.028(3) 0.085(4) 0.106(4) -0.070(4) -0.007(3) 0.006(3)
O1A 0.0425(18) 0.042(2) 0.118(3) -0.039(3) -0.028(2) 0.0139(18)
O2A 0.068(2) 0.115(3) 0.190(4) -0.112(3) -0.083(3) 0.042(2)
O3A 0.042(2) 0.100(3) 0.111(4) -0.070(3) -0.001(2) -0.001(2)
B1A 0.0189(11) 0.0246(12) 0.0268(12) -0.0168(10) -0.0117(10) 0.0035(11)
C40A 0.0193(12) 0.0252(13) 0.0259(12) -0.0181(11) -0.0115(11) 0.0029(11)
C41A 0.0230(13) 0.0277(15) 0.0285(14) -0.0177(12) -0.0109(12) 0.0049(12)
C42A 0.0259(14) 0.0286(15) 0.0329(15) -0.0169(12) -0.0148(12) 0.0098(13)
C43A 0.0328(14) 0.0282(15) 0.0323(15) -0.0133(13) -0.0157(13) 0.0071(13)
C44A 0.0286(14) 0.0294(15) 0.0292(14) -0.0139(13) -0.0110(13) 0.0021(13)
C45A 0.0212(13) 0.0284(15) 0.0275(14) -0.0169(12) -0.0094(12) 0.0025(12)
C50A 0.0194(12) 0.0267(13) 0.0299(13) -0.0177(11) -0.0121(11) 0.0056(11)
C51A 0.0205(13) 0.0292(15) 0.0323(15) -0.0189(12) -0.0112(12) 0.0051(12)
C52A 0.0202(13) 0.0317(15) 0.0393(15) -0.0178(13) -0.0136(13) 0.0031(12)
C53A 0.0254(14) 0.0320(15) 0.0403(15) -0.0217(13) -0.0183(13) 0.0017(13)
C54A 0.0285(14) 0.0351(15) 0.0350(15) -0.0233(13) -0.0152(13) 0.0055(13)
C55A 0.0222(13) 0.0319(15) 0.0313(15) -0.0182(12) -0.0125(12) 0.0053(12)
C60A 0.0202(12) 0.0257(13) 0.0281(13) -0.0163(11) -0.0132(11) 0.0055(11)
C61A 0.0246(13) 0.0263(15) 0.0297(14) -0.0176(12) -0.0135(12) 0.0074(12)
C62A 0.0323(14) 0.0313(15) 0.0300(14) -0.0213(12) -0.0135(13) 0.0100(13)
C63A 0.0325(14) 0.0353(16) 0.0262(15) -0.0169(13) -0.0130(13) 0.0084(13)
C64A 0.0303(14) 0.0297(15) 0.0280(14) -0.0130(13) -0.0129(13) 0.0066(13)
C65A 0.0253(13) 0.0263(15) 0.0286(14) -0.0169(12) -0.0129(12) 0.0050(12)
F1A 0.0219(11) 0.0362(15) 0.0297(14) -0.0142(12) -0.0061(11) 0.0063(10)
F2A 0.0346(13) 0.0451(17) 0.0470(16) -0.0182(13) -0.0147(12) 0.0225(12)
F3A 0.0546(16) 0.0338(16) 0.0445(16) -0.0054(13) -0.0217(13) 0.0155(13)
F4A 0.0414(14) 0.0390(16) 0.0267(14) -0.0046(12) -0.0061(12) -0.0034(12)
F5A 0.0216(12) 0.0390(16) 0.0313(14) -0.0145(12) -0.0019(11) 0.0044(11)
F11A 0.0201(11) 0.0430(16) 0.0345(14) -0.0218(12) -0.0039(11) -0.0020(10)
F12A 0.0212(12) 0.0438(16) 0.0519(16) -0.0212(14) -0.0077(12) -0.0059(11)
F13A 0.0353(13) 0.0443(17) 0.0604(17) -0.0309(14) -0.0243(13) -0.0028(12)
F14A 0.0462(14) 0.0607(18) 0.0448(16) -0.0394(14) -0.0168(13) -0.0003(13)
F15A 0.0264(12) 0.0485(16) 0.0276(14) -0.0226(12) -0.0071(11) -0.0035(11)
F21A 0.0345(12) 0.0229(14) 0.0312(14) -0.0168(11) -0.0115(11) 0.0064(10)
F22A 0.0577(15) 0.0432(17) 0.0388(15) -0.0321(13) -0.0186(13) 0.0162(12)
F23A 0.0518(15) 0.0524(17) 0.0219(14) -0.0193(13) -0.0109(12) 0.0115(13)
F24A 0.0486(14) 0.0323(16) 0.0285(14) -0.0068(12) -0.0119(12) 0.0026(12)
F25A 0.0387(13) 0.0235(14) 0.0327(14) -0.0168(11) -0.0124(11) 0.0047(10)
Ni1B 0.0414(3) 0.0269(4) 0.0481(4) -0.0150(3) -0.0327(3) 0.0104(3)
Si1B 0.0295(6) 0.0160(7) 0.0252(7) -0.0078(6) -0.0164(5) 0.0040(5)
N1B 0.0322(13) 0.0147(13) 0.0218(13) -0.0094(11) -0.0150(11) 0.0065(11)
N2B 0.0232(13) 0.0168(14) 0.0214(13) -0.0109(11) -0.0111(11) 0.0026(11)
C1B 0.0274(14) 0.0188(15) 0.0252(14) -0.0110(12) -0.0110(12) 0.0024(12)
C2B 0.0273(13) 0.0174(13) 0.0202(13) -0.0102(11) -0.0119(11) 0.0047(11)
C3B 0.0242(14) 0.0177(15) 0.0206(14) -0.0076(12) -0.0117(12) 0.0035(12)
C4B 0.0246(14) 0.0170(15) 0.0213(14) -0.0094(12) -0.0102(12) 0.0043(12)
C5B 0.030(2) 0.021(2) 0.031(2) -0.0056(18) -0.0176(18) 0.0004(17)
C6B 0.0419(13) 0.0174(13) 0.0287(13) -0.0106(11) -0.0228(12) 0.0051(12)
C7B 0.0519(15) 0.0225(15) 0.0370(14) -0.0155(12) -0.0229(13) 0.0081(13)
C8B 0.0643(18) 0.0243(17) 0.0418(16) -0.0134(14) -0.0251(16) 0.0094(15)
C9B 0.0709(19) 0.0268(17) 0.0414(17) -0.0081(15) -0.0272(16) 0.0071(15)
C10B 0.0652(18) 0.0270(17) 0.0343(16) -0.0082(14) -0.0260(15) 0.0037(15)
C11B 0.0530(15) 0.0239(14) 0.0285(14) -0.0104(12) -0.0244(13) 0.0030(13)
C12B 0.0584(18) 0.0304(18) 0.0444(18) -0.0220(15) -0.0143(16) 0.0112(16)
C13B 0.079(3) 0.070(3) 0.066(3) -0.039(3) -0.003(3) -0.004(3)
C14B 0.074(3) 0.047(3) 0.047(3) -0.023(2) -0.023(2) 0.010(2)
C15B 0.0557(18) 0.0312(18) 0.0266(17) -0.0114(14) -0.0193(15) 0.0025(15)
C16B 0.064(3) 0.037(3) 0.031(2) -0.016(2) -0.022(2) 0.007(2)
C17B 0.064(3) 0.053(3) 0.034(3) -0.016(2) -0.009(2) -0.005(2)
C18B 0.0249(12) 0.0194(13) 0.0259(13) -0.0116(11) -0.0144(11) 0.0032(11)
C19B 0.0301(13) 0.0238(14) 0.0286(14) -0.0133(12) -0.0146(12) 0.0044(12)
C20B 0.0347(15) 0.0244(16) 0.0318(16) -0.0158(13) -0.0163(13) 0.0030(13)
C21B 0.0349(15) 0.0248(16) 0.0351(16) -0.0128(14) -0.0187(13) -0.0012(13)
C22B 0.0302(15) 0.0260(16) 0.0331(16) -0.0101(14) -0.0157(13) -0.0002(13)
C23B 0.0281(13) 0.0240(14) 0.0286(14) -0.0119(12) -0.0140(12) 0.0008(12)
C24B 0.0366(16) 0.0304(17) 0.0285(17) -0.0168(14) -0.0105(14) 0.0038(14)
C25B 0.053(3) 0.060(3) 0.032(3) -0.018(2) -0.012(2) 0.000(2)
C26B 0.040(2) 0.060(3) 0.039(3) -0.006(2) -0.004(2) 0.003(2)
C27B 0.0370(16) 0.0300(18) 0.0333(17) -0.0146(14) -0.0073(15) -0.0047(15)
C28B 0.060(3) 0.044(3) 0.045(3) -0.013(2) 0.005(2) 0.012(2)
C29B 0.045(2) 0.045(3) 0.032(2) -0.015(2) -0.008(2) -0.012(2)
C31B 0.054(3) 0.049(3) 0.073(3) -0.032(3) -0.044(2) 0.010(2)
C32B 0.044(3) 0.072(3) 0.090(4) -0.046(3) -0.039(3) 0.024(3)
C33B 0.084(3) 0.029(3) 0.079(4) -0.007(3) -0.069(3) 0.006(3)
O1B 0.071(2) 0.053(3) 0.087(3) -0.039(2) -0.047(2) 0.0075(19)
O2B 0.053(2) 0.090(3) 0.106(4) -0.048(3) -0.026(2) 0.028(2)
O3B 0.099(3) 0.039(2) 0.092(3) 0.004(2) -0.074(3) -0.001(2)
B1B 0.0275(12) 0.0241(12) 0.0305(12) -0.0137(11) -0.0123(11) 0.0016(11)
C40B 0.0292(13) 0.0236(13) 0.0343(14) -0.0137(11) -0.0134(12) 0.0015(12)
C41B 0.0327(14) 0.0266(15) 0.0354(15) -0.0143(13) -0.0147(13) 0.0044(13)
C42B 0.0413(15) 0.0300(16) 0.0387(16) -0.0181(13) -0.0140(13) 0.0070(13)
C43B 0.0418(15) 0.0288(16) 0.0455(16) -0.0173(13) -0.0122(14) 0.0113(13)
C44B 0.0356(15) 0.0289(16) 0.0470(16) -0.0129(14) -0.0179(14) 0.0087(13)
C45B 0.0327(14) 0.0258(15) 0.0398(15) -0.0151(13) -0.0170(13) 0.0028(13)
C50B 0.0285(13) 0.0320(14) 0.0315(13) -0.0151(11) -0.0167(12) -0.0022(12)
C51B 0.0343(15) 0.0374(16) 0.0325(15) -0.0124(13) -0.0192(13) -0.0049(14)
C52B 0.0417(15) 0.0498(17) 0.0330(15) -0.0096(14) -0.0188(14) -0.0077(15)
C53B 0.0461(16) 0.0612(18) 0.0313(16) -0.0177(14) -0.0135(14) -0.0006(15)
C54B 0.0440(16) 0.0556(18) 0.0363(15) -0.0236(14) -0.0134(14) 0.0067(15)
C55B 0.0341(15) 0.0417(16) 0.0341(15) -0.0183(13) -0.0160(13) 0.0028(14)
C60B 0.0273(13) 0.0260(14) 0.0361(14) -0.0171(12) -0.0089(12) 0.0012(12)
C61B 0.0322(15) 0.0321(15) 0.0391(15) -0.0158(13) -0.0060(13) -0.0024(13)
C62B 0.0362(15) 0.0370(16) 0.0461(16) -0.0155(14) -0.0001(14) -0.0062(14)
C63B 0.0328(15) 0.0373(16) 0.0563(17) -0.0200(15) -0.0019(14) -0.0099(14)
C64B 0.0311(15) 0.0349(16) 0.0540(16) -0.0249(14) -0.0111(14) -0.0068(13)
C65B 0.0288(14) 0.0293(15) 0.0438(15) -0.0210(13) -0.0095(13) -0.0007(13)
F1B 0.0378(13) 0.0376(15) 0.0335(14) -0.0191(12) -0.0172(12) 0.0099(11)
F2B 0.0611(16) 0.0474(17) 0.0462(16) -0.0315(14) -0.0192(13) 0.0156(13)
F3B 0.0635(17) 0.0428(18) 0.0601(18) -0.0274(15) -0.0158(15) 0.0275(14)
F4B 0.0456(15) 0.0403(17) 0.0682(19) -0.0198(14) -0.0306(14) 0.0191(12)
F5B 0.0379(13) 0.0341(15) 0.0494(16) -0.0180(13) -0.0263(12) 0.0055(11)
F11B 0.0485(14) 0.0247(15) 0.0376(15) -0.0052(12) -0.0227(12) -0.0057(11)
F12B 0.0666(17) 0.056(2) 0.0347(16) 0.0060(14) -0.0247(14) -0.0234(15)
F13B 0.0735(19) 0.107(3) 0.0279(16) -0.0216(17) -0.0058(15) 0.0033(18)
F14B 0.0782(19) 0.087(2) 0.0515(18) -0.0457(17) -0.0179(15) 0.0287(17)
F15B 0.0474(14) 0.0323(16) 0.0416(15) -0.0217(13) -0.0193(12) 0.0113(12)
F21B 0.0435(14) 0.0467(17) 0.0297(15) -0.0102(13) -0.0056(12) -0.0084(12)
F22B 0.0519(16) 0.060(2) 0.0458(18) -0.0052(16) 0.0073(14) -0.0184(15)
F23B 0.0424(16) 0.056(2) 0.083(2) -0.0235(17) 0.0050(15) -0.0291(14)
F24B 0.0444(15) 0.0566(19) 0.080(2) -0.0418(16) -0.0191(14) -0.0109(13)
F25B 0.0395(14) 0.0414(16) 0.0433(16) -0.0217(13) -0.0156(12) -0.0071(12)
C6S 0.123(3) 0.112(4) 0.103(3) -0.036(3) -0.093(3) 0.027(3)
C2S 0.124(3) 0.109(4) 0.104(3) -0.042(3) -0.088(3) 0.023(3)
C5S 0.125(3) 0.110(4) 0.106(3) -0.039(3) -0.091(3) 0.026(3)
C1S 0.123(3) 0.114(4) 0.103(3) -0.035(3) -0.090(3) 0.022(3)
C3S 0.127(3) 0.109(4) 0.106(3) -0.048(3) -0.084(3) 0.029(3)
C4S 0.129(3) 0.112(4) 0.109(3) -0.044(3) -0.086(3) 0.029(3)
C7S 0.133(7) 0.193(8) 0.122(7) 0.011(6) -0.085(6) -0.032(6)

loop_
_atom_type_symbol
_atom_type_description
_atom_type_scat_dispersion_real
_atom_type_scat_dispersion_imag
_atom_type_scat_source
C C 0.0033 0.0016 'International Tables Vol C Tables 4.2.6.8 and 6.1.1.4'
H H 0.0000 0.0000 'International Tables Vol C Tables 4.2.6.8 and 6.1.1.4'
B B 0.0013 0.0007 'International Tables Vol C Tables 4.2.6.8 and 6.1.1.4'
N N 0.0061 0.0033 'International Tables Vol C Tables 4.2.6.8 and 6.1.1.4'
O O 0.0106 0.0060 'International Tables Vol C Tables 4.2.6.8 and 6.1.1.4'
F F 0.0171 0.0103 'International Tables Vol C Tables 4.2.6.8 and 6.1.1.4'
Si Si 0.0817 0.0704 'International Tables Vol C Tables 4.2.6.8 and 6.1.1.4'
Ni Ni 0.3393 1.1124 'International Tables Vol C Tables 4.2.6.8 and 6.1.1.4'

loop_
_geom_angle_atom_site_label_1
_geom_angle_atom_site_label_2
_geom_angle_atom_site_label_3
_geom_angle
C33A Ni1A C32A 108.8(3)
C33A Ni1A C31A 102.5(3)
C32A Ni1A C31A 112.9(3)
C33A Ni1A Si1A 114.0(2)
C32A Ni1A Si1A 107.73(17)
C31A Ni1A Si1A 110.85(15)
N2A Si1A N1A 97.97(15)
N2A Si1A Ni1A 131.16(11)
N1A Si1A Ni1A 130.85(12)
C2A N1A C6A 120.0(3)
C2A N1A Si1A 128.4(3)
C6A N1A Si1A 111.6(2)
C4A N2A C18A 118.9(3)
C4A N2A Si1A 126.4(2)
C18A N2A Si1A 114.7(2)
C2A C1A B1A 121.1(3)
N1A C2A C3A 118.9(3)
N1A C2A C1A 118.7(3)
C3A C2A C1A 122.4(3)
C4A C3A C2A 126.8(3)
N2A C4A C3A 121.4(3)
N2A C4A C5A 119.1(3)
C3A C4A C5A 119.5(3)
C7A C6A C11A 123.3(4)
C7A C6A N1A 118.1(4)
C11A C6A N1A 118.5(3)
C8A C7A C6A 116.9(4)
C8A C7A C12A 119.4(4)
C6A C7A C12A 123.6(4)
C9A C8A C7A 121.4(4)
C8A C9A C10A 120.3(4)
C9A C10A C11A 121.6(4)
C10A C11A C6A 116.4(4)
C10A C11A C15A 119.4(4)
C6A C11A C15A 124.1(3)
C7A C12A C13A 112.0(4)
C7A C12A C14A 112.6(3)
C13A C12A C14A 110.0(4)
C17A C15A C16A 109.1(3)
C17A C15A C11A 112.7(3)
C16A C15A C11A 112.2(3)
C19A C18A C23A 122.8(4)
C19A C18A N2A 119.2(4)
C23A C18A N2A 117.9(4)
C18A C19A C20A 116.8(4)
C18A C19A C24A 124.3(4)
C20A C19A C24A 118.9(4)
C21A C20A C19A 121.8(5)
C20A C21A C22A 120.5(4)
C21A C22A C23A 121.5(5)
C22A C23A C18A 116.5(4)
C22A C23A C27A 119.9(4)
C18A C23A C27A 123.7(4)
C19A C24A C25A 111.5(4)
C19A C24A C26A 111.7(4)
C25A C24A C26A 109.2(4)
C28A C27A C23A 112.7(4)
C28A C27A C29A 109.1(4)
C23A C27A C29A 110.5(4)
O1A C31A Ni1A 175.0(5)
O2A C32A Ni1A 178.6(5)
O3A C33A Ni1A 174.9(6)
C60A B1A C40A 114.6(3)
C60A B1A C1A 105.7(3)
C40A B1A C1A 115.7(3)
C60A B1A C50A 110.3(3)
C40A B1A C50A 101.4(3)
C1A B1A C50A 109.0(3)
C45A C40A C41A 112.6(4)
C45A C40A B1A 126.0(3)
C41A C40A B1A 120.9(4)
F1A C41A C42A 116.2(3)
F1A C41A C40A 118.7(4)
C42A C41A C40A 125.1(4)
F2A C42A C41A 120.7(4)
F2A C42A C43A 120.1(4)
C41A C42A C43A 119.3(4)
F3A C43A C44A 120.6(4)
F3A C43A C42A 120.7(4)
C44A C43A C42A 118.7(4)
F4A C44A C43A 119.3(4)
F4A C44A C45A 120.6(4)
C43A C44A C45A 120.1(4)
F5A C45A C44A 115.2(4)
F5A C45A C40A 120.6(4)
C44A C45A C40A 124.2(4)
C55A C50A C51A 112.3(3)
C55A C50A B1A 121.7(3)
C51A C50A B1A 125.7(3)
F11A C51A C52A 114.4(3)
F11A C51A C50A 121.6(3)
C52A C51A C50A 124.1(4)
F12A C52A C53A 119.6(3)
F12A C52A C51A 120.2(4)
C53A C52A C51A 120.2(4)
F13A C53A C52A 120.5(4)
F13A C53A C54A 120.5(4)
C52A C53A C54A 119.0(4)
F14A C54A C53A 119.6(3)
F14A C54A C55A 122.0(4)
C53A C54A C55A 118.4(4)
F15A C55A C50A 119.9(3)
F15A C55A C54A 114.1(3)
C50A C55A C54A 126.0(4)
C61A C60A C65A 112.3(4)
C61A C60A B1A 128.0(4)
C65A C60A B1A 119.7(3)
F21A C61A C62A 115.1(3)
F21A C61A C60A 120.7(4)
C62A C61A C60A 124.3(4)
F22A C62A C63A 120.0(4)
F22A C62A C61A 119.9(4)
C63A C62A C61A 120.1(4)
F23A C63A C62A 121.2(4)
F23A C63A C64A 120.2(4)
C62A C63A C64A 118.6(4)
F24A C64A C65A 121.3(4)
F24A C64A C63A 119.5(4)
C65A C64A C63A 119.2(4)
F25A C65A C64A 115.1(4)
F25A C65A C60A 119.5(4)
C64A C65A C60A 125.4(4)
C32B Ni1B C31B 107.6(2)
C32B Ni1B C33B 105.5(3)
C31B Ni1B C33B 113.2(2)
C32B Ni1B Si1B 113.04(18)
C31B Ni1B Si1B 108.57(16)
C33B Ni1B Si1B 109.04(16)
N2B Si1B N1B 97.89(15)
N2B Si1B Ni1B 129.91(11)
N1B Si1B Ni1B 132.17(12)
C2B N1B C6B 119.7(3)
C2B N1B Si1B 128.1(3)
C6B N1B Si1B 112.2(2)
C4B N2B C18B 117.9(3)
C4B N2B Si1B 126.0(3)
C18B N2B Si1B 116.0(2)
C2B C1B B1B 118.4(3)
N1B C2B C3B 118.7(3)
N1B C2B C1B 119.7(3)
C3B C2B C1B 121.6(3)
C4B C3B C2B 127.0(4)
N2B C4B C3B 121.5(4)
N2B C4B C5B 120.1(3)
C3B C4B C5B 118.3(3)
C11B C6B C7B 123.3(4)
C11B C6B N1B 118.7(4)
C7B C6B N1B 117.9(4)
C8B C7B C6B 116.2(4)
C8B C7B C12B 121.3(4)
C6B C7B C12B 122.6(4)
C9B C8B C7B 121.8(5)
C8B C9B C10B 121.3(5)
C9B C10B C11B 120.5(5)
C10B C11B C6B 116.9(4)
C10B C11B C15B 119.8(4)
C6B C11B C15B 123.3(4)
C13B C12B C7B 112.2(4)
C13B C12B C14B 109.6(4)
C7B C12B C14B 112.4(4)
C11B C15B C16B 112.3(4)
C11B C15B C17B 111.4(4)
C16B C15B C17B 109.4(4)
C23B C18B C19B 123.9(4)
C23B C18B N2B 119.1(3)
C19B C18B N2B 116.9(3)
C18B C19B C20B 115.9(4)
C18B C19B C24B 124.1(4)
C20B C19B C24B 120.0(4)
C21B C20B C19B 121.1(4)
C22B C21B C20B 121.2(4)
C21B C22B C23B 121.0(4)
C22B C23B C18B 116.8(4)
C22B C23B C27B 119.8(4)
C18B C23B C27B 123.3(4)
C26B C24B C25B 110.4(4)
C26B C24B C19B 113.0(4)
C25B C24B C19B 113.3(4)
C28B C27B C23B 111.4(4)
C28B C27B C29B 110.6(4)
C23B C27B C29B 111.5(4)
O1B C31B Ni1B 178.5(5)
O2B C32B Ni1B 177.4(6)
O3B C33B Ni1B 177.9(5)
C50B B1B C1B 106.5(3)
C50B B1B C40B 114.3(4)
C1B B1B C40B 114.4(3)
C50B B1B C60B 110.2(3)
C1B B1B C60B 111.4(4)
C40B B1B C60B 100.0(3)
C45B C40B C41B 112.6(4)
C45B C40B B1B 121.0(4)
C41B C40B B1B 125.7(4)
F1B C41B C40B 121.6(4)
F1B C41B C42B 114.2(4)
C40B C41B C42B 124.2(4)
F2B C42B C43B 120.0(4)
F2B C42B C41B 120.0(4)
C43B C42B C41B 120.0(4)
F3B C43B C42B 119.8(4)
F3B C43B C44B 121.9(4)
C42B C43B C44B 118.2(4)
F4B C44B C45B 121.2(4)
F4B C44B C43B 119.1(4)
C45B C44B C43B 119.7(4)
F5B C45B C44B 115.6(4)
F5B C45B C40B 119.1(4)
C44B C45B C40B 125.3(4)
C51B C50B C55B 112.6(4)
C51B C50B B1B 128.4(4)
C55B C50B B1B 118.9(4)
F11B C51B C52B 115.7(4)
F11B C51B C50B 120.5(4)
C52B C51B C50B 123.8(5)
F12B C52B C53B 120.7(5)
F12B C52B C51B 119.3(5)
C53B C52B C51B 120.0(5)
C54B C53B F13B 121.3(5)
C54B C53B C52B 119.1(5)
F13B C53B C52B 119.5(5)
F14B C54B C53B 120.0(5)
F14B C54B C55B 120.0(5)
C53B C54B C55B 120.0(5)
F15B C55B C54B 116.3(4)
F15B C55B C50B 119.3(4)
C54B C55B C50B 124.3(5)
C61B C60B C65B 112.6(4)
C61B C60B B1B 120.0(4)
C65B C60B B1B 126.3(4)
F21B C61B C60B 120.3(4)
F21B C61B C62B 114.5(4)
C60B C61B C62B 125.1(4)
F22B C62B C63B 120.9(4)
F22B C62B C61B 120.6(4)
C63B C62B C61B 118.4(5)
F23B C63B C64B 120.6(4)
F23B C63B C62B 119.7(5)
C64B C63B C62B 119.8(4)
F24B C64B C63B 120.0(4)
F24B C64B C65B 120.1(4)
C63B C64B C65B 119.9(4)
F25B C65B C64B 114.4(4)
F25B C65B C60B 121.4(4)
C64B C65B C60B 124.1(4)
C5S C6S C1S 109.8(9)
C1S C2S C3S 125.3(10)
C6S C5S C4S 129.8(10)
C7S C1S C2S 131.7(12)
C7S C1S C6S 108.3(11)
C2S C1S C6S 119.9(10)
C2S C3S C4S 113.6(9)
C5S C4S C3S 121.5(10)

loop_
_geom_bond_atom_site_label_1
_geom_bond_atom_site_label_2
_geom_bond_distance
Ni1A C33A 1.768(7)
Ni1A C32A 1.794(6)
Ni1A C31A 1.813(6)
Ni1A Si1A 2.1785(12)
Si1A N2A 1.755(3)
Si1A N1A 1.762(3)
N1A C2A 1.364(4)
N1A C6A 1.470(5)
N2A C4A 1.366(5)
N2A C18A 1.483(5)
C1A C2A 1.499(5)
C1A B1A 1.663(5)
C2A C3A 1.394(5)
C3A C4A 1.382(5)
C4A C5A 1.487(5)
C6A C7A 1.396(5)
C6A C11A 1.400(5)
C7A C8A 1.390(5)
C7A C12A 1.518(6)
C8A C9A 1.371(6)
C9A C10A 1.373(5)
C10A C11A 1.395(5)
C11A C15A 1.529(5)
C12A C13A 1.521(6)
C12A C14A 1.524(6)
C15A C17A 1.521(5)
C15A C16A 1.522(6)
C18A C19A 1.390(6)
C18A C23A 1.406(6)
C19A C20A 1.396(5)
C19A C24A 1.510(7)
C20A C21A 1.353(6)
C21A C22A 1.364(6)
C22A C23A 1.397(6)
C23A C27A 1.528(7)
C24A C25A 1.512(7)
C24A C26A 1.543(7)
C27A C28A 1.518(7)
C27A C29A 1.535(7)
C31A O1A 1.136(6)
C32A O2A 1.146(6)
C33A O3A 1.149(7)
B1A C60A 1.655(6)
B1A C40A 1.656(6)
B1A C50A 1.683(5)
C40A C45A 1.387(6)
C40A C41A 1.397(5)
C41A F1A 1.352(5)
C41A C42A 1.374(6)
C42A F2A 1.347(4)
C42A C43A 1.375(6)
C43A F3A 1.343(5)
C43A C44A 1.371(6)
C44A F4A 1.347(5)
C44A C45A 1.384(6)
C45A F5A 1.352(4)
C50A C55A 1.377(5)
C50A C51A 1.391(5)
C51A F11A 1.350(4)
C51A C52A 1.378(5)
C52A F12A 1.347(4)
C52A C53A 1.362(6)
C53A F13A 1.351(4)
C53A C54A 1.373(6)
C54A F14A 1.339(5)
C54A C55A 1.378(5)
C55A F15A 1.367(4)
C60A C61A 1.387(5)
C60A C65A 1.388(6)
C61A F21A 1.357(5)
C61A C62A 1.386(6)
C62A F22A 1.349(4)
C62A C63A 1.359(6)
C63A F23A 1.347(5)
C63A C64A 1.377(6)
C64A F24A 1.346(5)
C64A C65A 1.372(6)
C65A F25A 1.360(4)
Ni1B C32B 1.789(6)
Ni1B C31B 1.809(5)
Ni1B C33B 1.812(6)
Ni1B Si1B 2.1663(12)
Si1B N2B 1.755(3)
Si1B N1B 1.763(3)
N1B C2B 1.370(5)
N1B C6B 1.466(5)
N2B C4B 1.360(4)
N2B C18B 1.468(5)
C1B C2B 1.501(5)
C1B B1B 1.661(6)
C2B C3B 1.383(5)
C3B C4B 1.382(5)
C4B C5B 1.495(5)
C6B C11B 1.402(6)
C6B C7B 1.409(6)
C7B C8B 1.388(6)
C7B C12B 1.518(6)
C8B C9B 1.362(6)
C9B C10B 1.375(6)
C10B C11B 1.397(6)
C11B C15B 1.516(6)
C12B C13B 1.497(7)
C12B C14B 1.536(6)
C15B C16B 1.524(6)
C15B C17B 1.530(6)
C18B C23B 1.398(5)
C18B C19B 1.398(5)
C19B C20B 1.407(5)
C19B C24B 1.519(6)
C20B C21B 1.370(6)
C21B C22B 1.370(6)
C22B C23B 1.390(5)
C23B C27B 1.515(6)
C24B C26B 1.502(6)
C24B C25B 1.514(6)
C27B C28B 1.506(6)
C27B C29B 1.535(6)
C31B O1B 1.129(5)
C32B O2B 1.156(6)
C33B O3B 1.118(6)
B1B C50B 1.650(6)
B1B C40B 1.665(6)
B1B C60B 1.671(6)
C40B C45B 1.384(6)
C40B C41B 1.386(6)
C41B F1B 1.356(5)
C41B C42B 1.386(6)
C42B F2B 1.352(5)
C42B C43B 1.371(6)
C43B F3B 1.344(5)
C43B C44B 1.374(6)
C44B F4B 1.354(5)
C44B C45B 1.369(6)
C45B F5B 1.357(5)
C50B C51B 1.391(6)
C50B C55B 1.398(6)
C51B F11B 1.355(5)
C51B C52B 1.385(6)
C52B F12B 1.351(6)
C52B C53B 1.359(7)
C53B C54B 1.354(7)
C53B F13B 1.355(5)
C54B F14B 1.354(6)
C54B C55B 1.373(6)
C55B F15B 1.354(5)
C60B C61B 1.386(6)
C60B C65B 1.394(6)
C61B F21B 1.355(5)
C61B C62B 1.391(6)
C62B F22B 1.344(6)
C62B C63B 1.371(7)
C63B F23B 1.357(5)
C63B C64B 1.357(7)
C64B F24B 1.347(5)
C64B C65B 1.384(6)
C65B F25B 1.344(5)
C6S C5S 1.319(10)
C6S C1S 1.539(12)
C2S C1S 1.330(11)
C2S C3S 1.386(10)
C5S C4S 1.324(10)
C1S C7S 1.257(11)
C3S C4S 1.401(10)
